data_7054913
loop_
_publ_author_name
'Yadav, Manoj Kumar'
'Rajput, Gunjan'
'Srivastava, Khushboo'
'Singh, Rakesh K.'
'Mishra, Rajnikant'
'Drew, Michael G. B.'
'Singh, Nanhai'

_publ_section_title
;
 Anti-leishmanial activity of Ni(ii), Pd(ii) and Pt(ii) \b-oxodithioester
 complexes
;
_journal_issue 8
_journal_name_full 'New J. Chem.'
_journal_page_first 6358
_journal_paper_doi 10.1039/C5NJ00765H
_journal_volume 39
_journal_year 2015
_chemical_formula_sum 'C28 H22 O2 Pt S4'
_chemical_formula_weight 713.78
_chemical_name_systematic
;
 ?
;
_space_group_IT_number 14
_symmetry_cell_setting monoclinic
_symmetry_space_group_name_Hall '-P 2ybc'
_symmetry_space_group_name_H-M 'P 1 21/c 1'
_atom_sites_solution_hydrogens geom
_atom_sites_solution_primary direct
_atom_sites_solution_secondary difmap
_audit_creation_method SHELXL-97
_audit_update_record
;
2015-03-23 deposited with the CCDC.
2015-06-04 downloaded from the CCDC.
;
_cell_angle_alpha 90.00
_cell_angle_beta 106.870(4)
_cell_angle_gamma 90.00
_cell_formula_units_Z 4
_cell_length_a 13.3438(5)
_cell_length_b 16.6915(7)
_cell_length_c 11.6650(5)
_cell_measurement_reflns_used 15140
_cell_measurement_temperature 150(2)
_cell_measurement_theta_max 30.00
_cell_measurement_theta_min 3.03
_cell_volume 2486.31(18)
_computing_cell_refinement 'Crysalis, Oxford Diffraction'
_computing_data_collection 'Crysalis, Oxford Diffraction'
_computing_data_reduction 'Crysalis, Oxford Diffraction'
_computing_molecular_graphics PLATON(Spek,2004)
_computing_structure_refinement 'SHELXL-97 (Sheldrick, 1997)'
_computing_structure_solution 'SHELXS-97 (Sheldrick, 1997)'
_diffrn_ambient_temperature 150(2)
_diffrn_measured_fraction_theta_full 0.976
_diffrn_measured_fraction_theta_max 0.976
_diffrn_measurement_device 'Oxford Diffaction X-Calibur System'
_diffrn_measurement_method '321 frames, counting time 10 s.'
_diffrn_radiation_monochromator graphite
_diffrn_radiation_source 'fine-focus sealed tube'
_diffrn_radiation_type MoK\a
_diffrn_radiation_wavelength 0.71073
_diffrn_reflns_av_R_equivalents 0.0645
_diffrn_reflns_av_sigmaI/netI 0.1074
_diffrn_reflns_limit_h_max 18
_diffrn_reflns_limit_h_min -17
_diffrn_reflns_limit_k_max 19
_diffrn_reflns_limit_k_min -23
_diffrn_reflns_limit_l_max 16
_diffrn_reflns_limit_l_min -10
_diffrn_reflns_number 15140
_diffrn_reflns_theta_full 30.00
_diffrn_reflns_theta_max 30.00
_diffrn_reflns_theta_min 3.05
_diffrn_standards_decay_% n/a
_diffrn_standards_interval_count n/a
_diffrn_standards_interval_time n/a
_diffrn_standards_number n/a
_exptl_absorpt_coefficient_mu 6.005
_exptl_absorpt_correction_T_max 1.000
_exptl_absorpt_correction_T_min 0.829
_exptl_absorpt_correction_type empirical
_exptl_absorpt_process_details 'ABSPACK, Oxford Diffraction Ltd'
_exptl_crystal_colour black
_exptl_crystal_density_diffrn 1.907
_exptl_crystal_density_method 'not measured'
_exptl_crystal_description needle
_exptl_crystal_F_000 1392
_exptl_crystal_size_max 0.25
_exptl_crystal_size_mid 0.07
_exptl_crystal_size_min 0.07
_refine_diff_density_max 2.157
_refine_diff_density_min -2.435
_refine_diff_density_rms 0.249
_refine_ls_extinction_method none
_refine_ls_goodness_of_fit_ref 0.925
_refine_ls_hydrogen_treatment constr
_refine_ls_matrix_type full
_refine_ls_number_parameters 318
_refine_ls_number_reflns 7087
_refine_ls_number_restraints 0
_refine_ls_restrained_S_all 0.925
_refine_ls_R_factor_all 0.0839
_refine_ls_R_factor_gt 0.0498
_refine_ls_shift/su_max 0.000
_refine_ls_shift/su_mean 0.000
_refine_ls_structure_factor_coef Fsqd
_refine_ls_weighting_details 'calc w=1/[\s^2^(Fo^2^)+(0.0252P)^2^+0.0000P] where P=(Fo^2^+2Fc^2^)/3'
_refine_ls_weighting_scheme calc
_refine_ls_wR_factor_gt 0.0819
_refine_ls_wR_factor_ref 0.0942
_reflns_number_gt 5020
_reflns_number_total 7087
_reflns_threshold_expression >2sigma(I)
_cod_data_source_file c5nj00765h2.cif
_cod_data_source_block C11
_cod_depositor_comments 'Adding full bibliography for 7054909--7054913.cif.'
_cod_original_sg_symbol_H-M P21/c
_cod_database_code 7054913

loop_
_symmetry_equiv_pos_as_xyz
'x, y, z'
'-x, y+1/2, -z+1/2'
'-x, -y, -z'
'x, -y-1/2, z-1/2'

loop_
_atom_site_label
_atom_site_type_symbol
_atom_site_fract_x
_atom_site_fract_y
_atom_site_fract_z
_atom_site_U_iso_or_equiv
_atom_site_adp_type
_atom_site_occupancy
_atom_site_symmetry_multiplicity
_atom_site_calc_flag
_atom_site_refinement_flags
Pt1 Pt 0.657175(17) 0.967424(14) 0.21056(2) 0.01458(7) Uani 1 1 d .
O15 O 0.6980(3) 1.0715(2) 0.2985(3) 0.0183(10) Uani 1 1 d .
C15 C 0.6431(4) 1.1292(4) 0.3214(5) 0.0153(12) Uani 1 1 d .
C14 C 0.5329(4) 1.1347(4) 0.2802(5) 0.0169(13) Uani 1 1 d .
H14 H 0.5038 1.1810 0.3014 0.020 Uiso 1 1 calc R
C12 C 0.4622(4) 1.0792(4) 0.2114(5) 0.0187(14) Uani 1 1 d .
S11 S 0.48492(11) 0.98933(10) 0.15565(13) 0.0183(3) Uani 1 1 d .
S13 S 0.33252(12) 1.11029(10) 0.18146(14) 0.0223(4) Uani 1 1 d .
C16 C 0.2559(4) 1.0333(4) 0.0913(5) 0.0234(14) Uani 1 1 d .
H16A H 0.2796 1.0246 0.0221 0.035 Uiso 1 1 calc R
H16B H 0.1837 1.0492 0.0663 0.035 Uiso 1 1 calc R
H16C H 0.2632 0.9847 0.1370 0.035 Uiso 1 1 calc R
C21 C 0.7064(5) 1.1924(4) 0.3989(5) 0.0165(13) Uani 1 1 d .
C22 C 0.8139(5) 1.1879(4) 0.4273(5) 0.0174(13) Uani 1 1 d .
H22 H 0.8438 1.1458 0.3966 0.021 Uiso 1 1 calc R
C23 C 0.8800(5) 1.2449(4) 0.5010(5) 0.0181(13) Uani 1 1 d .
C24 C 0.9904(5) 1.2404(4) 0.5265(5) 0.0207(14) Uani 1 1 d .
H24 H 1.0205 1.1994 0.4938 0.025 Uiso 1 1 calc R
C25 C 1.0528(5) 1.2963(4) 0.5992(5) 0.0265(16) Uani 1 1 d .
H25 H 1.1251 1.2933 0.6156 0.032 Uiso 1 1 calc R
C26 C 1.0083(5) 1.3578(5) 0.6487(6) 0.0308(17) Uani 1 1 d .
H26 H 1.0520 1.3945 0.6995 0.037 Uiso 1 1 calc R
C27 C 0.9020(5) 1.3657(4) 0.6248(6) 0.0289(17) Uani 1 1 d .
H27 H 0.8738 1.4076 0.6578 0.035 Uiso 1 1 calc R
C28 C 0.8354(5) 1.3085(4) 0.5483(5) 0.0194(14) Uani 1 1 d .
C29 C 0.7236(5) 1.3123(4) 0.5201(5) 0.0194(14) Uani 1 1 d .
H29 H 0.6927 1.3533 0.5519 0.023 Uiso 1 1 calc R
C30 C 0.6617(5) 1.2566(4) 0.4474(5) 0.0197(14) Uani 1 1 d .
H30 H 0.5893 1.2606 0.4293 0.024 Uiso 1 1 calc R
O35 O 0.8150(3) 0.9571(3) 0.2614(4) 0.0193(10) Uani 1 1 d .
C35 C 0.8749(4) 0.9051(4) 0.2352(5) 0.0144(12) Uani 1 1 d .
C34 C 0.8414(4) 0.8365(4) 0.1660(5) 0.0165(13) Uani 1 1 d .
H34 H 0.8942 0.8059 0.1504 0.020 Uiso 1 1 calc R
C32 C 0.7401(4) 0.8075(4) 0.1172(5) 0.0172(13) Uani 1 1 d .
S31 S 0.62435(11) 0.84800(10) 0.11901(14) 0.0186(3) Uani 1 1 d .
S33 S 0.73916(12) 0.71622(10) 0.04237(15) 0.0222(4) Uani 1 1 d .
C36 C 0.6046(4) 0.6989(4) -0.0363(5) 0.0214(14) Uani 1 1 d .
H36A H 0.5746 0.7469 -0.0777 0.032 Uiso 1 1 calc R
H36B H 0.5674 0.6842 0.0197 0.032 Uiso 1 1 calc R
H36C H 0.5995 0.6564 -0.0931 0.032 Uiso 1 1 calc R
C41 C 0.9886(4) 0.9228(4) 0.2842(5) 0.0155(13) Uani 1 1 d .
C42 C 1.0186(4) 0.9879(4) 0.3654(5) 0.0151(13) Uani 1 1 d .
H42 H 0.9672 1.0175 0.3855 0.018 Uiso 1 1 calc R
C43 C 1.1217(5) 1.0079(4) 0.4147(5) 0.0210(14) Uani 1 1 d .
H43 H 1.1394 1.0505 0.4680 0.025 Uiso 1 1 calc R
C44 C 1.2013(5) 0.9642(4) 0.3850(5) 0.0160(12) Uani 1 1 d .
C45 C 1.3085(4) 0.9833(4) 0.4335(5) 0.0165(13) Uani 1 1 d .
H45 H 1.3287 1.0264 0.4856 0.020 Uiso 1 1 calc R
C46 C 1.3830(5) 0.9377(4) 0.4030(5) 0.0178(13) Uani 1 1 d .
H46 H 1.4535 0.9506 0.4346 0.021 Uiso 1 1 calc R
C47 C 1.3543(4) 0.8720(4) 0.3249(5) 0.0178(13) Uani 1 1 d .
H47 H 1.4059 0.8413 0.3066 0.021 Uiso 1 1 calc R
C48 C 1.2516(5) 0.8529(4) 0.2760(5) 0.0191(14) Uani 1 1 d .
H48 H 1.2331 0.8096 0.2240 0.023 Uiso 1 1 calc R
C49 C 1.1728(4) 0.8990(4) 0.3044(5) 0.0159(13) Uani 1 1 d .
C50 C 1.0649(4) 0.8808(4) 0.2546(5) 0.0167(13) Uani 1 1 d .
H50 H 1.0458 0.8389 0.2000 0.020 Uiso 1 1 calc R

loop_
_atom_site_aniso_label
_atom_site_aniso_U_11
_atom_site_aniso_U_22
_atom_site_aniso_U_33
_atom_site_aniso_U_23
_atom_site_aniso_U_13
_atom_site_aniso_U_12
Pt1 0.01105(11) 0.01472(12) 0.01917(11) -0.00135(10) 0.00627(8) -0.00052(10)
O15 0.016(2) 0.011(2) 0.028(2) -0.0036(18) 0.0071(17) 0.0001(18)
C15 0.016(3) 0.015(3) 0.017(3) 0.002(2) 0.009(2) 0.000(2)
C14 0.018(3) 0.014(3) 0.021(3) 0.000(2) 0.010(2) 0.000(3)
C12 0.014(3) 0.022(4) 0.022(3) 0.009(3) 0.009(2) 0.003(3)
S11 0.0126(7) 0.0183(9) 0.0258(8) -0.0041(6) 0.0083(6) -0.0002(6)
S13 0.0155(7) 0.0227(9) 0.0293(8) 0.0019(7) 0.0075(6) 0.0048(7)
C16 0.013(3) 0.027(4) 0.030(3) 0.007(3) 0.007(2) 0.004(3)
C21 0.021(3) 0.013(3) 0.018(3) 0.003(2) 0.010(2) -0.001(3)
C22 0.021(3) 0.014(3) 0.017(3) 0.002(2) 0.004(2) 0.002(3)
C23 0.021(3) 0.016(3) 0.019(3) 0.002(2) 0.009(2) 0.001(3)
C24 0.022(3) 0.019(4) 0.021(3) -0.001(3) 0.007(2) 0.000(3)
C25 0.027(4) 0.028(4) 0.024(3) 0.009(3) 0.006(3) -0.004(3)
C26 0.025(4) 0.039(5) 0.029(4) -0.006(3) 0.009(3) -0.013(3)
C27 0.037(4) 0.020(4) 0.031(4) -0.011(3) 0.013(3) -0.004(3)
C28 0.023(3) 0.019(4) 0.017(3) 0.004(3) 0.009(2) -0.002(3)
C29 0.022(3) 0.020(4) 0.022(3) -0.002(3) 0.014(2) 0.004(3)
C30 0.016(3) 0.020(4) 0.025(3) 0.000(3) 0.009(2) 0.000(3)
O35 0.0081(19) 0.020(3) 0.030(2) -0.0047(19) 0.0066(16) 0.0040(18)
C35 0.015(3) 0.010(3) 0.019(3) 0.001(2) 0.006(2) -0.002(2)
C34 0.012(3) 0.009(3) 0.031(3) -0.001(3) 0.011(2) 0.002(2)
C32 0.012(3) 0.017(3) 0.022(3) 0.000(2) 0.005(2) -0.002(2)
S31 0.0119(7) 0.0165(8) 0.0281(8) -0.0034(6) 0.0067(6) -0.0011(6)
S33 0.0144(7) 0.0169(9) 0.0347(9) -0.0055(7) 0.0062(6) 0.0005(6)
C36 0.019(3) 0.019(4) 0.031(3) -0.008(3) 0.013(3) -0.002(3)
C41 0.014(3) 0.012(3) 0.020(3) 0.007(2) 0.004(2) 0.002(2)
C42 0.016(3) 0.021(3) 0.009(2) -0.001(2) 0.005(2) -0.002(3)
C43 0.022(3) 0.017(3) 0.024(3) -0.002(3) 0.006(3) -0.002(3)
C44 0.019(3) 0.013(3) 0.016(3) 0.006(2) 0.005(2) 0.003(3)
C45 0.018(3) 0.018(3) 0.016(3) 0.000(2) 0.008(2) -0.002(3)
C46 0.013(3) 0.019(3) 0.020(3) 0.000(2) 0.002(2) -0.005(2)
C47 0.010(3) 0.019(3) 0.025(3) 0.000(3) 0.005(2) 0.004(2)
C48 0.018(3) 0.022(4) 0.017(3) -0.006(3) 0.005(2) 0.000(3)
C49 0.015(3) 0.015(3) 0.018(3) 0.002(2) 0.005(2) -0.001(3)
C50 0.019(3) 0.014(3) 0.016(3) -0.004(2) 0.004(2) -0.002(3)

loop_
_atom_type_symbol
_atom_type_description
_atom_type_scat_dispersion_real
_atom_type_scat_dispersion_imag
_atom_type_scat_source
C C 0.0033 0.0016 'International Tables Vol C Tables 4.2.6.8 and 6.1.1.4'
H H 0.0000 0.0000 'International Tables Vol C Tables 4.2.6.8 and 6.1.1.4'
N N 0.0061 0.0033 'International Tables Vol C Tables 4.2.6.8 and 6.1.1.4'
O O 0.0106 0.0060 'International Tables Vol C Tables 4.2.6.8 and 6.1.1.4'
S S 0.1246 0.1234 'International Tables Vol C Tables 4.2.6.8 and 6.1.1.4'
Pt Pt -1.7033 8.3905 'International Tables Vol C Tables 4.2.6.8 and 6.1.1.4'

loop_
_geom_angle_atom_site_label_1
_geom_angle_atom_site_label_2
_geom_angle_atom_site_label_3
_geom_angle
O15 Pt1 O35 79.58(16)
O15 Pt1 S11 96.26(12)
O35 Pt1 S11 175.46(13)
O15 Pt1 S31 175.55(12)
O35 Pt1 S31 96.11(12)
S11 Pt1 S31 88.07(6)
C15 O15 Pt1 131.9(4)
O15 C15 C14 125.4(5)
O15 C15 C21 113.7(5)
C14 C15 C21 121.0(5)
C12 C14 C15 128.0(6)
C14 C12 S11 129.8(5)
C14 C12 S13 112.6(5)
S11 C12 S13 117.6(3)
C12 S11 Pt1 108.6(2)
C12 S13 C16 105.7(3)
C22 C21 C30 118.3(5)
C22 C21 C15 118.5(5)
C30 C21 C15 123.2(5)
C21 C22 C23 122.3(6)
C28 C23 C22 119.2(6)
C28 C23 C24 119.3(6)
C22 C23 C24 121.4(6)
C25 C24 C23 120.2(6)
C24 C25 C26 120.3(7)
C27 C26 C25 121.8(6)
C26 C27 C28 118.9(6)
C23 C28 C27 119.5(6)
C23 C28 C29 118.3(6)
C27 C28 C29 122.2(6)
C30 C29 C28 121.0(6)
C29 C30 C21 120.9(6)
C35 O35 Pt1 131.3(4)
O35 C35 C34 125.3(5)
O35 C35 C41 114.5(5)
C34 C35 C41 120.2(5)
C32 C34 C35 129.1(6)
C34 C32 S31 129.6(5)
C34 C32 S33 111.8(5)
S31 C32 S33 118.6(3)
C32 S31 Pt1 107.9(2)
C32 S33 C36 104.9(3)
C50 C41 C42 118.4(5)
C50 C41 C35 123.8(5)
C42 C41 C35 117.8(5)
C43 C42 C41 121.4(6)
C42 C43 C44 120.4(6)
C43 C44 C45 122.1(6)
C43 C44 C49 118.9(5)
C45 C44 C49 119.0(6)
C46 C45 C44 119.6(6)
C45 C46 C47 121.1(5)
C48 C47 C46 120.4(6)
C47 C48 C49 120.1(6)
C48 C49 C44 119.8(5)
C48 C49 C50 121.5(5)
C44 C49 C50 118.7(6)
C41 C50 C49 122.1(6)

loop_
_geom_bond_atom_site_label_1
_geom_bond_atom_site_label_2
_geom_bond_distance
Pt1 O15 2.011(4)
Pt1 O35 2.022(4)
Pt1 S11 2.2299(15)
Pt1 S31 2.2437(16)
O15 C15 1.285(7)
C15 C14 1.411(8)
C15 C21 1.484(8)
C14 C12 1.397(8)
C12 S11 1.697(7)
C12 S13 1.742(6)
S13 C16 1.783(6)
C21 C22 1.377(8)
C21 C30 1.420(8)
C22 C23 1.407(8)
C23 C28 1.406(9)
C23 C24 1.418(8)
C24 C25 1.369(8)
C25 C26 1.391(10)
C26 C27 1.370(9)
C27 C28 1.427(8)
C28 C29 1.433(8)
C29 C30 1.364(8)
O35 C35 1.275(7)
C35 C34 1.398(8)
C35 C41 1.487(8)
C34 C32 1.392(7)
C32 S31 1.692(6)
C32 S33 1.754(6)
S33 C36 1.787(6)
C41 C50 1.361(8)
C41 C42 1.420(8)
C42 C43 1.370(8)
C43 C44 1.412(9)
C44 C45 1.414(8)
C44 C49 1.417(8)
C45 C46 1.378(9)
C46 C47 1.407(8)
C47 C48 1.361(8)
C48 C49 1.417(8)
C49 C50 1.420(8)
